data_4084782
loop_
_publ_author_name
'Suna, Yuki'
'Ertem, Mehmed Z.'
'Wang, Wan-Hui'
'Kambayashi, Hide'
'Manaka, Yuichi'
'Muckerman, James T.'
'Fujita, Etsuko'
'Himeda, Yuichiro'

_publ_section_title
;
 Positional Effects of Hydroxy Groups on Catalytic Activity of
 Proton-Responsive Half-Sandwich Cp*Iridium(III) Complexes
;
_journal_issue 22
_journal_name_full Organometallics
_journal_page_first 6519
_journal_paper_doi 10.1021/om500832d
_journal_volume 33
_journal_year 2014
_chemical_formula_moiety "'C20 H24 Ir N2 O3, C F3 O3 S"
_chemical_formula_sum 'C21 H24 F3 Ir N2 O6 S'
_chemical_formula_weight 681.71
_chemical_name_systematic
; 
 ? 
;
_space_group_IT_number 14
_symmetry_cell_setting monoclinic
_symmetry_space_group_name_Hall '-P 2yn'
_symmetry_space_group_name_H-M 'P 1 21/n 1'
_atom_sites_solution_hydrogens mixed
_atom_sites_solution_primary direct
_atom_sites_solution_secondary difmap
_audit_creation_method SHELXL-97
_cell_angle_alpha 90.00
_cell_angle_beta 103.01
_cell_angle_gamma 90.00
_cell_formula_units_Z 4
_cell_length_a 7.9424(3)
_cell_length_b 18.4667(7)
_cell_length_c 16.4824(6)
_cell_measurement_reflns_used 9913
_cell_measurement_temperature 183(2)
_cell_measurement_theta_max 28.32
_cell_measurement_theta_min 1.922
_cell_volume 2355.42(15)
_computing_cell_refinement 'Bruker SAINT'
_computing_data_collection 'Bruker APEX2'
_computing_data_reduction 'Bruker SAINT'
_computing_molecular_graphics 'Bruker SHELXTL'
_computing_publication_material 'Bruker SHELXTL'
_computing_structure_refinement 'SHELXL-97 (Sheldrick, 1997)'
_computing_structure_solution 'SHELXS-97 (Sheldrick, 1990)'
_diffrn_ambient_temperature 183(2)
_diffrn_detector_area_resol_mean 8.333
_diffrn_measured_fraction_theta_full 0.998
_diffrn_measured_fraction_theta_max 0.998
_diffrn_measurement_device_type 'Bruker APEX-II CCD'
_diffrn_measurement_method '\f and \w scans'
_diffrn_radiation_monochromator graphite
_diffrn_radiation_source 'rotating unit'
_diffrn_radiation_type MoK\a
_diffrn_radiation_wavelength 0.71073
_diffrn_reflns_av_R_equivalents 0.0202
_diffrn_reflns_av_sigmaI/netI 0.0172
_diffrn_reflns_limit_h_max 9
_diffrn_reflns_limit_h_min -10
_diffrn_reflns_limit_k_max 23
_diffrn_reflns_limit_k_min -23
_diffrn_reflns_limit_l_max 21
_diffrn_reflns_limit_l_min -21
_diffrn_reflns_number 21518
_diffrn_reflns_theta_full 27.00
_diffrn_reflns_theta_max 27.00
_diffrn_reflns_theta_min 1.68
_exptl_absorpt_coefficient_mu 5.824
_exptl_absorpt_correction_T_max 0.5935
_exptl_absorpt_correction_T_min 0.2740
_exptl_absorpt_correction_type multi-scan
_exptl_absorpt_process_details sadabs
_exptl_crystal_colour yellow
_exptl_crystal_density_diffrn 1.922
_exptl_crystal_density_method 'not measured'
_exptl_crystal_description rectangular
_exptl_crystal_F_000 1328
_exptl_crystal_size_max 0.30
_exptl_crystal_size_mid 0.10
_exptl_crystal_size_min 0.10
_refine_diff_density_max 1.585
_refine_diff_density_min -0.358
_refine_diff_density_rms 0.073
_refine_ls_extinction_method none
_refine_ls_goodness_of_fit_ref 1.062
_refine_ls_hydrogen_treatment mixed
_refine_ls_matrix_type full
_refine_ls_number_parameters 324
_refine_ls_number_reflns 5129
_refine_ls_number_restraints 7
_refine_ls_restrained_S_all 1.062
_refine_ls_R_factor_all 0.0194
_refine_ls_R_factor_gt 0.0164
_refine_ls_shift/su_max 0.011
_refine_ls_shift/su_mean 0.000
_refine_ls_structure_factor_coef Fsqd
_refine_ls_weighting_details 'calc w=1/[\s^2^(Fo^2^)+(0.0198P)^2^+1.8997P] where P=(Fo^2^+2Fc^2^)/3'
_refine_ls_weighting_scheme calc
_refine_ls_wR_factor_gt 0.0408
_refine_ls_wR_factor_ref 0.0416
_reflns_number_gt 4690
_reflns_number_total 5129
_reflns_threshold_expression >2sigma(I)
_cod_data_source_file om500832d_si_002.cif
_cod_data_source_block '[Cp*Ir(3DHBP-H+)(OH2)](SO3CF3)'
_cod_depositor_comments
;
The following automatic conversions were performed:

'_symmetry_cell_setting' value 'Monoclinic' changed to 'monoclinic'
according to
/home/saulius/struct/COD-crude-data--automatic-downloads/rss-feeds/ACS/lib/dictionaries/cif_core.dic
dictionary named 'cif_core.dic' version 2.4.2 from 2011-04-26.

Automatic conversion script
Id: cif_fix_values 2935 2014-11-11 08:27:57Z andrius 

 Adding full bibliography for 4084781--4084788.cif.

The following automatic conversions were performed:

'_atom_sites_solution_hydrogens' value 'geom and difmap' was changed
to 'mixed'.

Automatic conversion script
Id: cif_fix_values 6452 2018-10-05 10:23:21Z andrius 
;
_cod_original_cell_volume 2355.41(15)
_cod_original_sg_symbol_H-M 'P 21/n '
_cod_database_code 4084782

loop_
_symmetry_equiv_pos_as_xyz
'x, y, z'
'-x+1/2, y+1/2, -z+1/2'
'-x, -y, -z'
'x-1/2, -y-1/2, z-1/2'

loop_
_atom_site_label
_atom_site_type_symbol
_atom_site_fract_x
_atom_site_fract_y
_atom_site_fract_z
_atom_site_U_iso_or_equiv
_atom_site_adp_type
_atom_site_occupancy
_atom_site_symmetry_multiplicity
_atom_site_calc_flag
_atom_site_refinement_flags
C1 C 1.0162(3) -0.04556(13) 0.18748(15) 0.0262(5) Uani 1 1 d .
H1 H 1.0692 -0.0391 0.2447 0.031 Uiso 1 1 calc R
C2 C 1.0600(4) -0.10534(13) 0.14566(18) 0.0306(6) Uani 1 1 d .
H2 H 1.1402 -0.1401 0.1741 0.037 Uiso 1 1 calc R
C3 C 0.9860(4) -0.11354(14) 0.06282(17) 0.0278(6) Uani 1 1 d .
H3 H 1.0141 -0.1547 0.0339 0.033 Uiso 1 1 calc R
C4 C 0.8691(3) -0.06198(13) 0.01979(15) 0.0227(5) Uani 1 1 d D
C5 C 0.8245(3) -0.00274(12) 0.06621(14) 0.0199(5) Uani 1 1 d .
C6 C 0.7040(3) 0.05734(12) 0.03437(14) 0.0202(5) Uani 1 1 d .
C7 C 0.5964(3) 0.06504(14) -0.04626(15) 0.0238(5) Uani 1 1 d D
C8 C 0.4889(3) 0.12581(15) -0.06252(16) 0.0282(5) Uani 1 1 d .
H8 H 0.4154 0.1317 -0.1162 0.034 Uiso 1 1 calc R
C9 C 0.4878(4) 0.17692(15) -0.00236(17) 0.0313(6) Uani 1 1 d .
H9 H 0.4143 0.2180 -0.0137 0.038 Uiso 1 1 calc R
C10 C 0.5960(4) 0.16737(14) 0.07506(16) 0.0283(5) Uani 1 1 d .
H10 H 0.5972 0.2029 0.1169 0.034 Uiso 1 1 calc R
C11 C 0.9374(3) 0.15067(15) 0.33048(15) 0.0266(5) Uani 1 1 d .
C12 C 0.9399(4) 0.07426(15) 0.34458(15) 0.0292(6) Uani 1 1 d .
C13 C 0.7655(4) 0.04806(16) 0.31527(16) 0.0325(6) Uani 1 1 d .
C14 C 0.6580(3) 0.10851(17) 0.28425(16) 0.0315(6) Uani 1 1 d .
C15 C 0.7640(3) 0.17274(15) 0.29285(15) 0.0288(6) Uani 1 1 d .
C16 C 1.0925(4) 0.19932(17) 0.34954(19) 0.0391(7) Uani 1 1 d .
H16A H 1.1221 0.2102 0.4093 0.059 Uiso 1 1 calc R
H16B H 1.0665 0.2445 0.3179 0.059 Uiso 1 1 calc R
H16C H 1.1903 0.1751 0.3339 0.059 Uiso 1 1 calc R
C17 C 1.0918(4) 0.03208(18) 0.39160(18) 0.0448(8) Uani 1 1 d .
H17A H 1.1956 0.0464 0.3728 0.067 Uiso 1 1 calc R
H17B H 1.0708 -0.0198 0.3814 0.067 Uiso 1 1 calc R
H17C H 1.1085 0.0420 0.4513 0.067 Uiso 1 1 calc R
C18 C 0.7063(5) -0.02840(19) 0.3205(2) 0.0534(9) Uani 1 1 d .
H18A H 0.6065 -0.0378 0.2746 0.080 Uiso 1 1 calc R
H18B H 0.6733 -0.0358 0.3737 0.080 Uiso 1 1 calc R
H18C H 0.8003 -0.0616 0.3166 0.080 Uiso 1 1 calc R
C19 C 0.4653(4) 0.1072(2) 0.2536(2) 0.0465(8) Uani 1 1 d .
H19A H 0.4280 0.0581 0.2352 0.070 Uiso 1 1 calc R
H19B H 0.4315 0.1409 0.2068 0.070 Uiso 1 1 calc R
H19C H 0.4105 0.1218 0.2987 0.070 Uiso 1 1 calc R
C20 C 0.7041(4) 0.24929(17) 0.27696(19) 0.0415(7) Uani 1 1 d .
H20A H 0.6986 0.2725 0.3298 0.062 Uiso 1 1 calc R
H20B H 0.5892 0.2498 0.2396 0.062 Uiso 1 1 calc R
H20C H 0.7853 0.2758 0.2511 0.062 Uiso 1 1 calc R
C21 C 0.6049(5) 0.14680(19) 0.5137(2) 0.0515(9) Uani 1 1 d .
F1 F 0.5707(4) 0.20200(14) 0.46129(14) 0.0865(8) Uani 1 1 d .
F2 F 0.4708(4) 0.10387(15) 0.49856(18) 0.1035(11) Uani 1 1 d .
F3 F 0.7363(5) 0.11151(16) 0.49433(16) 0.0985(10) Uani 1 1 d .
Ir1 Ir 0.849747(11) 0.095212(5) 0.212145(5) 0.01932(4) Uani 1 1 d .
N1 N 0.9008(3) 0.00332(10) 0.14892(12) 0.0206(4) Uani 1 1 d .
N2 N 0.6992(3) 0.10960(11) 0.09288(13) 0.0225(4) Uani 1 1 d .
O1 O 1.0525(2) 0.14000(10) 0.16278(11) 0.0279(4) Uani 1 1 d D
H1O H 1.087(4) 0.1202(14) 0.1255(14) 0.042 Uiso 1 1 d D
H1P H 1.038(4) 0.1826(7) 0.1496(18) 0.042 Uiso 1 1 d D
O2 O 0.8079(2) -0.06999(11) -0.06038(11) 0.0308(4) Uani 1 1 d D
H2O H 0.736(7) -0.043(3) -0.0858(19) 0.046 Uiso 0.50 1 d PD
O3 O 0.5847(3) 0.01823(11) -0.10783(11) 0.0347(4) Uani 1 1 d D
H3O H 0.654(6) -0.014(3) -0.103(3) 0.052 Uiso 0.50 1 d PD
O4 O 0.6819(4) 0.11003(13) 0.66716(15) 0.0550(6) Uani 1 1 d .
O5 O 0.8090(3) 0.22001(16) 0.62575(18) 0.0731(8) Uani 1 1 d .
O6 O 0.5081(3) 0.21705(12) 0.62853(17) 0.0573(7) Uani 1 1 d .
S1 S 0.65947(10) 0.17641(4) 0.62142(4) 0.03508(16) Uani 1 1 d .

loop_
_atom_site_aniso_label
_atom_site_aniso_U_11
_atom_site_aniso_U_22
_atom_site_aniso_U_33
_atom_site_aniso_U_23
_atom_site_aniso_U_13
_atom_site_aniso_U_12
C1 0.0312(14) 0.0255(12) 0.0217(12) 0.0001(10) 0.0053(10) 0.0025(10)
C2 0.0333(15) 0.0248(13) 0.0354(15) 0.0030(11) 0.0111(12) 0.0053(11)
C3 0.0327(15) 0.0210(12) 0.0335(14) -0.0061(10) 0.0150(12) -0.0007(10)
C4 0.0213(13) 0.0241(12) 0.0251(12) -0.0043(10) 0.0100(10) -0.0057(9)
C5 0.0179(12) 0.0216(11) 0.0214(11) -0.0013(9) 0.0073(9) -0.0046(9)
C6 0.0199(12) 0.0219(11) 0.0206(11) -0.0019(9) 0.0085(9) -0.0041(9)
C7 0.0211(13) 0.0308(13) 0.0200(11) -0.0013(10) 0.0055(10) -0.0065(10)
C8 0.0235(13) 0.0371(14) 0.0227(12) 0.0055(11) 0.0022(10) -0.0006(11)
C9 0.0288(15) 0.0319(14) 0.0322(14) 0.0056(11) 0.0049(11) 0.0058(11)
C10 0.0327(15) 0.0265(13) 0.0264(13) -0.0025(10) 0.0082(11) 0.0043(11)
C11 0.0224(13) 0.0379(14) 0.0197(11) -0.0111(10) 0.0050(10) 0.0015(10)
C12 0.0308(15) 0.0378(14) 0.0191(12) -0.0057(10) 0.0055(11) 0.0034(11)
C13 0.0370(16) 0.0426(16) 0.0211(12) -0.0059(11) 0.0131(11) -0.0053(12)
C14 0.0231(14) 0.0507(17) 0.0225(13) -0.0128(11) 0.0089(11) -0.0038(11)
C15 0.0239(13) 0.0406(15) 0.0217(12) -0.0112(11) 0.0045(10) 0.0051(11)
C16 0.0270(15) 0.0491(18) 0.0400(16) -0.0222(13) 0.0051(12) -0.0023(12)
C17 0.051(2) 0.0540(19) 0.0259(14) -0.0021(13) 0.0001(13) 0.0155(15)
C18 0.073(3) 0.053(2) 0.0409(18) 0.0004(15) 0.0269(17) -0.0230(18)
C19 0.0204(15) 0.079(2) 0.0416(17) -0.0251(16) 0.0103(13) -0.0067(14)
C20 0.0398(17) 0.0421(17) 0.0389(16) -0.0165(13) 0.0014(13) 0.0144(14)
C21 0.068(2) 0.0462(19) 0.0351(17) 0.0039(14) 0.0019(16) 0.0065(17)
F1 0.130(2) 0.0755(16) 0.0466(13) 0.0264(12) 0.0044(14) 0.0198(15)
F2 0.125(3) 0.097(2) 0.0693(17) -0.0182(14) -0.0194(17) -0.0549(18)
F3 0.144(3) 0.107(2) 0.0525(14) -0.0004(14) 0.0394(17) 0.058(2)
Ir1 0.01804(6) 0.02297(5) 0.01737(5) -0.00418(3) 0.00485(4) 0.00057(3)
N1 0.0239(11) 0.0194(10) 0.0196(9) -0.0019(7) 0.0072(8) -0.0014(8)
N2 0.0230(11) 0.0241(10) 0.0206(10) -0.0021(8) 0.0056(8) -0.0002(8)
O1 0.0306(10) 0.0265(9) 0.0307(10) -0.0063(8) 0.0159(8) -0.0028(8)
O2 0.0303(11) 0.0391(11) 0.0228(9) -0.0105(8) 0.0057(8) 0.0033(8)
O3 0.0380(12) 0.0404(11) 0.0225(9) -0.0087(8) -0.0001(8) 0.0009(9)
O4 0.0697(18) 0.0549(14) 0.0382(13) 0.0110(10) 0.0077(12) 0.0161(12)
O5 0.0490(16) 0.089(2) 0.080(2) -0.0154(16) 0.0112(14) -0.0314(15)
O6 0.0550(15) 0.0389(12) 0.0857(19) -0.0070(12) 0.0319(14) 0.0046(11)
S1 0.0343(4) 0.0355(4) 0.0343(4) -0.0049(3) 0.0053(3) -0.0020(3)

loop_
_atom_type_symbol
_atom_type_description
_atom_type_scat_dispersion_real
_atom_type_scat_dispersion_imag
_atom_type_scat_source
C C 0.0033 0.0016 'International Tables Vol C Tables 4.2.6.8 and 6.1.1.4'
H H 0.0000 0.0000 'International Tables Vol C Tables 4.2.6.8 and 6.1.1.4'
N N 0.0061 0.0033 'International Tables Vol C Tables 4.2.6.8 and 6.1.1.4'
O O 0.0106 0.0060 'International Tables Vol C Tables 4.2.6.8 and 6.1.1.4'
F F 0.0171 0.0103 'International Tables Vol C Tables 4.2.6.8 and 6.1.1.4'
Ir Ir -1.4442 7.9887 'International Tables Vol C Tables 4.2.6.8 and 6.1.1.4'
S S 0.1246 0.1234 'International Tables Vol C Tables 4.2.6.8 and 6.1.1.4'

loop_
_geom_angle_atom_site_label_1
_geom_angle_atom_site_label_2
_geom_angle_atom_site_label_3
_geom_angle
N1 C1 C2 121.5(2)
N1 C1 H1 119.3
C2 C1 H1 119.3
C3 C2 C1 119.0(2)
C3 C2 H2 120.5
C1 C2 H2 120.5
C2 C3 C4 121.0(2)
C2 C3 H3 119.5
C4 C3 H3 119.5
O2 C4 C3 119.0(2)
O2 C4 C5 123.2(2)
C3 C4 C5 117.7(2)
N1 C5 C4 119.4(2)
N1 C5 C6 113.4(2)
C4 C5 C6 127.1(2)
N2 C6 C7 118.9(2)
N2 C6 C5 113.3(2)
C7 C6 C5 127.8(2)
O3 C7 C8 116.3(2)
O3 C7 C6 125.4(2)
C8 C7 C6 118.3(2)
C9 C8 C7 121.1(2)
C9 C8 H8 119.4
C7 C8 H8 119.4
C8 C9 C10 118.5(2)
C8 C9 H9 120.8
C10 C9 H9 120.8
N2 C10 C9 121.9(2)
N2 C10 H10 119.1
C9 C10 H10 119.1
C12 C11 C15 109.1(2)
C12 C11 C16 125.2(2)
C15 C11 C16 125.7(3)
C12 C11 Ir1 70.78(14)
C15 C11 Ir1 70.36(13)
C16 C11 Ir1 123.53(18)
C11 C12 C13 107.4(2)
C11 C12 C17 125.3(3)
C13 C12 C17 126.8(3)
C11 C12 Ir1 70.83(14)
C13 C12 Ir1 69.47(14)
C17 C12 Ir1 131.11(19)
C14 C13 C12 108.0(2)
C14 C13 C18 126.0(3)
C12 C13 C18 125.9(3)
C14 C13 Ir1 70.56(15)
C12 C13 Ir1 71.47(15)
C18 C13 Ir1 125.89(19)
C13 C14 C15 108.6(2)
C13 C14 C19 126.2(3)
C15 C14 C19 125.1(3)
C13 C14 Ir1 70.58(14)
C15 C14 Ir1 71.17(14)
C19 C14 Ir1 127.50(19)
C11 C15 C14 106.9(2)
C11 C15 C20 125.5(3)
C14 C15 C20 127.2(3)
C11 C15 Ir1 70.99(14)
C14 C15 Ir1 69.72(14)
C20 C15 Ir1 130.5(2)
C11 C16 H16A 109.5
C11 C16 H16B 109.5
H16A C16 H16B 109.5
C11 C16 H16C 109.5
H16A C16 H16C 109.5
H16B C16 H16C 109.5
C12 C17 H17A 109.5
C12 C17 H17B 109.5
H17A C17 H17B 109.5
C12 C17 H17C 109.5
H17A C17 H17C 109.5
H17B C17 H17C 109.5
C13 C18 H18A 109.5
C13 C18 H18B 109.5
H18A C18 H18B 109.5
C13 C18 H18C 109.5
H18A C18 H18C 109.5
H18B C18 H18C 109.5
C14 C19 H19A 109.5
C14 C19 H19B 109.5
H19A C19 H19B 109.5
C14 C19 H19C 109.5
H19A C19 H19C 109.5
H19B C19 H19C 109.5
C15 C20 H20A 109.5
C15 C20 H20B 109.5
H20A C20 H20B 109.5
C15 C20 H20C 109.5
H20A C20 H20C 109.5
H20B C20 H20C 109.5
F2 C21 F3 107.9(3)
F2 C21 F1 107.7(3)
F3 C21 F1 106.2(3)
F2 C21 S1 112.0(3)
F3 C21 S1 110.8(3)
F1 C21 S1 112.0(3)
N2 Ir1 N1 76.44(8)
N2 Ir1 O1 84.97(8)
N1 Ir1 O1 82.87(7)
N2 Ir1 C13 125.88(10)
N1 Ir1 C13 101.34(9)
O1 Ir1 C13 149.11(9)
N2 Ir1 C14 100.39(9)
N1 Ir1 C14 127.87(10)
O1 Ir1 C14 149.26(9)
C13 Ir1 C14 38.87(11)
N2 Ir1 C15 107.66(9)
N1 Ir1 C15 166.27(9)
O1 Ir1 C15 110.33(9)
C13 Ir1 C15 65.46(11)
C14 Ir1 C15 39.10(11)
N2 Ir1 C12 164.47(10)
N1 Ir1 C12 107.51(9)
O1 Ir1 C12 110.28(9)
C13 Ir1 C12 39.06(11)
C14 Ir1 C12 65.09(10)
C15 Ir1 C12 65.09(10)
N2 Ir1 C11 142.13(9)
N1 Ir1 C11 140.82(9)
O1 Ir1 C11 92.45(8)
C13 Ir1 C11 64.83(10)
C14 Ir1 C11 64.74(10)
C15 Ir1 C11 38.65(9)
C12 Ir1 C11 38.39(10)
C1 N1 C5 121.3(2)
C1 N1 Ir1 120.12(16)
C5 N1 Ir1 118.34(15)
C10 N2 C6 121.3(2)
C10 N2 Ir1 120.28(17)
C6 N2 Ir1 118.34(16)
Ir1 O1 H1O 122(2)
Ir1 O1 H1P 114(2)
H1O O1 H1P 106(2)
C4 O2 H2O 121(2)
C7 O3 H3O 119(2)
O5 S1 O4 117.09(18)
O5 S1 O6 113.73(17)
O4 S1 O6 114.20(16)
O5 S1 C21 103.43(18)
O4 S1 C21 103.40(15)
O6 S1 C21 102.48(17)

loop_
_geom_bond_atom_site_label_1
_geom_bond_atom_site_label_2
_geom_bond_distance
C1 N1 1.341(3)
C1 C2 1.387(4)
C1 H1 0.9500
C2 C3 1.368(4)
C2 H2 0.9500
C3 C4 1.406(4)
C3 H3 0.9500
C4 O2 1.309(3)
C4 C5 1.424(3)
C5 N1 1.366(3)
C5 C6 1.482(3)
C6 N2 1.371(3)
C6 C7 1.416(3)
C7 O3 1.320(3)
C7 C8 1.399(4)
C8 C9 1.370(4)
C8 H8 0.9500
C9 C10 1.380(4)
C9 H9 0.9500
C10 N2 1.337(3)
C10 H10 0.9500
C11 C12 1.429(4)
C11 C15 1.436(4)
C11 C16 1.499(4)
C11 Ir1 2.174(2)
C12 C13 1.444(4)
C12 C17 1.497(4)
C12 Ir1 2.173(3)
C13 C14 1.428(4)
C13 C18 1.497(4)
C13 Ir1 2.147(3)
C14 C15 1.443(4)
C14 C19 1.500(4)
C14 Ir1 2.146(2)
C15 C20 1.496(4)
C15 Ir1 2.166(2)
C16 H16A 0.9800
C16 H16B 0.9800
C16 H16C 0.9800
C17 H17A 0.9800
C17 H17B 0.9800
C17 H17C 0.9800
C18 H18A 0.9800
C18 H18B 0.9800
C18 H18C 0.9800
C19 H19A 0.9800
C19 H19B 0.9800
C19 H19C 0.9800
C20 H20A 0.9800
C20 H20B 0.9800
C20 H20C 0.9800
C21 F2 1.306(5)
C21 F3 1.329(4)
C21 F1 1.324(4)
C21 S1 1.815(3)
Ir1 N2 2.075(2)
Ir1 N1 2.0785(19)
Ir1 O1 2.1279(18)
O1 H1O 0.816(10)
O1 H1P 0.816(10)
O2 H2O 0.802(10)
O3 H3O 0.802(10)
O4 S1 1.429(2)
O5 S1 1.423(3)
O6 S1 1.445(2)

loop_
_geom_torsion_atom_site_label_1
_geom_torsion_atom_site_label_2
_geom_torsion_atom_site_label_3
_geom_torsion_atom_site_label_4
_geom_torsion
N1 C1 C2 C3 1.4(4)
C1 C2 C3 C4 0.9(4)
C2 C3 C4 O2 176.6(2)
C2 C3 C4 C5 -2.8(4)
O2 C4 C5 N1 -176.8(2)
C3 C4 C5 N1 2.4(3)
O2 C4 C5 C6 1.2(4)
C3 C4 C5 C6 -179.6(2)
N1 C5 C6 N2 3.4(3)
C4 C5 C6 N2 -174.7(2)
N1 C5 C6 C7 -175.5(2)
C4 C5 C6 C7 6.4(4)
N2 C6 C7 O3 -178.3(2)
C5 C6 C7 O3 0.6(4)
N2 C6 C7 C8 -0.3(3)
C5 C6 C7 C8 178.5(2)
O3 C7 C8 C9 178.5(2)
C6 C7 C8 C9 0.3(4)
C7 C8 C9 C10 0.2(4)
C8 C9 C10 N2 -0.8(4)
C15 C11 C12 C13 0.0(3)
C16 C11 C12 C13 -178.1(2)
Ir1 C11 C12 C13 -60.12(17)
C15 C11 C12 C17 -172.5(2)
C16 C11 C12 C17 9.3(4)
Ir1 C11 C12 C17 127.4(3)
C15 C11 C12 Ir1 60.17(17)
C16 C11 C12 Ir1 -118.0(2)
C11 C12 C13 C14 -0.5(3)
C17 C12 C13 C14 171.9(2)
Ir1 C12 C13 C14 -61.45(17)
C11 C12 C13 C18 -177.6(2)
C17 C12 C13 C18 -5.2(4)
Ir1 C12 C13 C18 121.4(3)
C11 C12 C13 Ir1 60.99(17)
C17 C12 C13 Ir1 -126.6(3)
C12 C13 C14 C15 0.7(3)
C18 C13 C14 C15 177.9(2)
Ir1 C13 C14 C15 -61.34(17)
C12 C13 C14 C19 -175.2(2)
C18 C13 C14 C19 2.0(4)
Ir1 C13 C14 C19 122.8(3)
C12 C13 C14 Ir1 62.04(17)
C18 C13 C14 Ir1 -120.8(3)
C12 C11 C15 C14 0.4(3)
C16 C11 C15 C14 178.6(2)
Ir1 C11 C15 C14 60.80(16)
C12 C11 C15 C20 172.9(3)
C16 C11 C15 C20 -8.9(4)
Ir1 C11 C15 C20 -126.7(3)
C12 C11 C15 Ir1 -60.43(17)
C16 C11 C15 Ir1 117.8(3)
C13 C14 C15 C11 -0.7(3)
C19 C14 C15 C11 175.3(2)
Ir1 C14 C15 C11 -61.62(17)
C13 C14 C15 C20 -173.0(3)
C19 C14 C15 C20 2.9(4)
Ir1 C14 C15 C20 126.0(3)
C13 C14 C15 Ir1 60.96(17)
C19 C14 C15 Ir1 -123.1(3)
C14 C13 Ir1 N2 -57.13(18)
C12 C13 Ir1 N2 -174.76(14)
C18 C13 Ir1 N2 63.8(3)
C14 C13 Ir1 N1 -138.49(15)
C12 C13 Ir1 N1 103.88(16)
C18 C13 Ir1 N1 -17.6(3)
C14 C13 Ir1 O1 126.42(19)
C12 C13 Ir1 O1 8.8(3)
C18 C13 Ir1 O1 -112.6(3)
C12 C13 Ir1 C14 -117.6(2)
C18 C13 Ir1 C14 120.9(4)
C14 C13 Ir1 C15 37.53(15)
C12 C13 Ir1 C15 -80.09(17)
C18 C13 Ir1 C15 158.5(3)
C14 C13 Ir1 C12 117.6(2)
C18 C13 Ir1 C12 -121.4(4)
C14 C13 Ir1 C11 80.31(16)
C12 C13 Ir1 C11 -37.32(15)
C18 C13 Ir1 C11 -158.7(3)
C13 C14 Ir1 N2 136.22(15)
C15 C14 Ir1 N2 -105.27(15)
C19 C14 Ir1 N2 15.0(3)
C13 C14 Ir1 N1 55.39(18)
C15 C14 Ir1 N1 173.91(13)
C19 C14 Ir1 N1 -65.8(3)
C13 C14 Ir1 O1 -126.1(2)
C15 C14 Ir1 O1 -7.6(3)
C19 C14 Ir1 O1 112.7(3)
C15 C14 Ir1 C13 118.5(2)
C19 C14 Ir1 C13 -121.2(4)
C13 C14 Ir1 C15 -118.5(2)
C19 C14 Ir1 C15 120.3(4)
C13 C14 Ir1 C12 -37.99(16)
C15 C14 Ir1 C12 80.52(16)
C19 C14 Ir1 C12 -159.2(3)
C13 C14 Ir1 C11 -80.56(17)
C15 C14 Ir1 C11 37.95(15)
C19 C14 Ir1 C11 158.2(3)
C11 C15 Ir1 N2 -158.18(15)
C14 C15 Ir1 N2 84.74(16)
C20 C15 Ir1 N2 -37.3(3)
C11 C15 Ir1 N1 96.4(4)
C14 C15 Ir1 N1 -20.7(4)
C20 C15 Ir1 N1 -142.8(3)
C11 C15 Ir1 O1 -67.04(17)
C14 C15 Ir1 O1 175.88(14)
C20 C15 Ir1 O1 53.8(3)
C11 C15 Ir1 C13 79.77(17)
C14 C15 Ir1 C13 -37.31(16)
C20 C15 Ir1 C13 -159.4(3)
C11 C15 Ir1 C14 117.1(2)
C20 C15 Ir1 C14 -122.1(3)
C11 C15 Ir1 C12 36.58(16)
C14 C15 Ir1 C12 -80.50(17)
C20 C15 Ir1 C12 157.4(3)
C14 C15 Ir1 C11 -117.1(2)
C20 C15 Ir1 C11 120.8(3)
C11 C12 Ir1 N2 -101.9(3)
C13 C12 Ir1 N2 16.1(4)
C17 C12 Ir1 N2 137.6(3)
C11 C12 Ir1 N1 155.60(14)
C13 C12 Ir1 N1 -86.47(16)
C17 C12 Ir1 N1 35.0(3)
C11 C12 Ir1 O1 66.87(16)
C13 C12 Ir1 O1 -175.20(15)
C17 C12 Ir1 O1 -53.7(3)
C11 C12 Ir1 C13 -117.9(2)
C17 C12 Ir1 C13 121.5(4)
C11 C12 Ir1 C14 -80.13(17)
C13 C12 Ir1 C14 37.81(16)
C17 C12 Ir1 C14 159.3(3)
C11 C12 Ir1 C15 -36.83(15)
C13 C12 Ir1 C15 81.11(17)
C17 C12 Ir1 C15 -157.4(3)
C13 C12 Ir1 C11 117.9(2)
C17 C12 Ir1 C11 -120.6(3)
C12 C11 Ir1 N2 154.74(16)
C15 C11 Ir1 N2 35.2(2)
C16 C11 Ir1 N2 -85.2(3)
C12 C11 Ir1 N1 -38.6(2)
C15 C11 Ir1 N1 -158.08(15)
C16 C11 Ir1 N1 81.5(3)
C12 C11 Ir1 O1 -120.30(15)
C15 C11 Ir1 O1 120.21(16)
C16 C11 Ir1 O1 -0.2(2)
C12 C11 Ir1 C13 37.96(16)
C15 C11 Ir1 C13 -81.53(18)
C16 C11 Ir1 C13 158.1(3)
C12 C11 Ir1 C14 81.11(17)
C15 C11 Ir1 C14 -38.38(17)
C16 C11 Ir1 C14 -158.8(3)
C12 C11 Ir1 C15 119.5(2)
C16 C11 Ir1 C15 -120.4(3)
C15 C11 Ir1 C12 -119.5(2)
C16 C11 Ir1 C12 120.1(3)
C2 C1 N1 C5 -1.7(4)
C2 C1 N1 Ir1 -176.4(2)
C4 C5 N1 C1 -0.3(3)
C6 C5 N1 C1 -178.6(2)
C4 C5 N1 Ir1 174.54(16)
C6 C5 N1 Ir1 -3.7(3)
N2 Ir1 N1 C1 177.2(2)
O1 Ir1 N1 C1 90.64(19)
C13 Ir1 N1 C1 -58.3(2)
C14 Ir1 N1 C1 -90.1(2)
C15 Ir1 N1 C1 -73.7(4)
C12 Ir1 N1 C1 -18.4(2)
C11 Ir1 N1 C1 5.5(3)
N2 Ir1 N1 C5 2.26(16)
O1 Ir1 N1 C5 -84.26(17)
C13 Ir1 N1 C5 126.76(18)
C14 Ir1 N1 C5 94.98(19)
C15 Ir1 N1 C5 111.4(4)
C12 Ir1 N1 C5 166.67(17)
C11 Ir1 N1 C5 -169.37(17)
C9 C10 N2 C6 0.9(4)
C9 C10 N2 Ir1 -176.8(2)
C7 C6 N2 C10 -0.3(3)
C5 C6 N2 C10 -179.3(2)
C7 C6 N2 Ir1 177.39(16)
C5 C6 N2 Ir1 -1.6(3)
N1 Ir1 N2 C10 177.5(2)
O1 Ir1 N2 C10 -98.6(2)
C13 Ir1 N2 C10 83.2(2)
C14 Ir1 N2 C10 50.8(2)
C15 Ir1 N2 C10 11.1(2)
C12 Ir1 N2 C10 70.8(4)
C11 Ir1 N2 C10 -11.1(3)
N1 Ir1 N2 C6 -0.23(17)
O1 Ir1 N2 C6 83.63(18)
C13 Ir1 N2 C6 -94.5(2)
C14 Ir1 N2 C6 -126.94(19)
C15 Ir1 N2 C6 -166.62(18)
C12 Ir1 N2 C6 -107.0(4)
C11 Ir1 N2 C6 171.15(17)
F2 C21 S1 O5 178.3(3)
F3 C21 S1 O5 57.8(3)
F1 C21 S1 O5 -60.5(3)
F2 C21 S1 O4 55.8(3)
F3 C21 S1 O4 -64.8(3)
F1 C21 S1 O4 176.9(3)
F2 C21 S1 O6 -63.2(3)
F3 C21 S1 O6 176.3(3)
F1 C21 S1 O6 57.9(3)
